data_7017663
loop_
_publ_author_name
'Mukherjee, Sandip'
'Patil, Yogesh P.'
'Mukherjee, Partha Sarathi'

_publ_section_title
;
 Cu(II)-azide polymers with various molar equivalents of blocking diamine
 ligands: synthesis, structures, magnetic properties with DFT studies.
;
_journal_issue 1
_journal_name_full 'Dalton transactions (Cambridge, England : 2003)'
_journal_page_first 54
_journal_page_last 64
_journal_paper_doi 10.1039/c1dt11312g
_journal_volume 41
_journal_year 2012
_chemical_formula_moiety 'C6 H14 Cu2 N14'
_chemical_formula_sum 'C6 H14 Cu2 N14'
_chemical_formula_weight 409.39
_chemical_name_systematic
;
?
;
_space_group_IT_number 14
_symmetry_cell_setting monoclinic
_symmetry_space_group_name_Hall '-P 2yn'
_symmetry_space_group_name_H-M 'P 1 21/n 1'
_atom_sites_solution_hydrogens geom
_atom_sites_solution_primary direct
_atom_sites_solution_secondary difmap
_audit_creation_method SHELXL-97
_cell_angle_alpha 90.00
_cell_angle_beta 101.113(12)
_cell_angle_gamma 90.00
_cell_formula_units_Z 4
_cell_length_a 7.0267(15)
_cell_length_b 20.857(5)
_cell_length_c 9.927(2)
_cell_measurement_reflns_used 4391
_cell_measurement_temperature 293(2)
_cell_measurement_theta_max 30.7
_cell_measurement_theta_min 2.0
_cell_volume 1427.6(5)
_computing_cell_refinement 'Bruker SMART'
_computing_data_collection 'Bruker SMART'
_computing_data_reduction 'Bruker SAINT'
_computing_molecular_graphics 'ORTEP-3 for Windows (Farrugia, 1999)'
_computing_publication_material WinGX
_computing_structure_refinement 'SHELXL97 (Sheldrick, 2008)'
_computing_structure_solution 'SHELXS97 (Sheldrick, 2008)'
_diffrn_ambient_temperature 293(2)
_diffrn_measured_fraction_theta_full 0.991
_diffrn_measured_fraction_theta_max 0.991
_diffrn_measurement_device_type 'CCD area detector'
_diffrn_measurement_method 'phi and omega scans'
_diffrn_radiation_monochromator graphite
_diffrn_radiation_source 'fine-focus sealed tube'
_diffrn_radiation_type MoK\a
_diffrn_radiation_wavelength 0.71073
_diffrn_reflns_av_R_equivalents 0.0784
_diffrn_reflns_av_sigmaI/netI 0.0423
_diffrn_reflns_limit_h_max 10
_diffrn_reflns_limit_h_min -9
_diffrn_reflns_limit_k_max 29
_diffrn_reflns_limit_k_min -29
_diffrn_reflns_limit_l_max 14
_diffrn_reflns_limit_l_min -14
_diffrn_reflns_number 52990
_diffrn_reflns_theta_full 30.72
_diffrn_reflns_theta_max 30.72
_diffrn_reflns_theta_min 1.95
_exptl_absorpt_coefficient_mu 3.002
_exptl_absorpt_correction_T_max 0.7461
_exptl_absorpt_correction_T_min 0.5007
_exptl_absorpt_correction_type empirical
_exptl_absorpt_process_details SADABS
_exptl_crystal_colour black
_exptl_crystal_density_diffrn 1.905
_exptl_crystal_density_method 'not measured'
_exptl_crystal_description rectangular
_exptl_crystal_F_000 824
_exptl_crystal_size_max 0.50
_exptl_crystal_size_mid 0.30
_exptl_crystal_size_min 0.26
_refine_diff_density_max 0.961
_refine_diff_density_min -0.563
_refine_diff_density_rms 0.116
_refine_ls_extinction_method none
_refine_ls_goodness_of_fit_ref 1.041
_refine_ls_hydrogen_treatment constr
_refine_ls_matrix_type full
_refine_ls_number_parameters 199
_refine_ls_number_reflns 4391
_refine_ls_number_restraints 0
_refine_ls_restrained_S_all 1.041
_refine_ls_R_factor_all 0.0919
_refine_ls_R_factor_gt 0.0546
_refine_ls_shift/su_max 0.000
_refine_ls_shift/su_mean 0.000
_refine_ls_structure_factor_coef Fsqd
_refine_ls_weighting_details 'calc w=1/[\s^2^(Fo^2^)+(0.0368P)^2^+4.3747P] where P=(Fo^2^+2Fc^2^)/3'
_refine_ls_weighting_scheme calc
_refine_ls_wR_factor_gt 0.1078
_refine_ls_wR_factor_ref 0.1266
_reflns_number_gt 2992
_reflns_number_total 4391
_reflns_threshold_expression >2\s(I)
_cod_data_source_file c1dt11312g.txt
_cod_data_source_block complex1
_cod_original_sg_symbol_H-M 'P 21/n'
_cod_database_code 7017663

loop_
_symmetry_equiv_pos_as_xyz
'x, y, z'
'-x+1/2, y+1/2, -z+1/2'
'-x, -y, -z'
'x-1/2, -y-1/2, z-1/2'

loop_
_atom_site_label
_atom_site_type_symbol
_atom_site_fract_x
_atom_site_fract_y
_atom_site_fract_z
_atom_site_U_iso_or_equiv
_atom_site_adp_type
_atom_site_occupancy
_atom_site_symmetry_multiplicity
_atom_site_calc_flag
_atom_site_refinement_flags
Cu1 Cu 0.24663(8) 0.10852(2) 0.26242(5) 0.03433(14) Uani 1 1 d .
Cu2 Cu 0.29221(8) 0.00360(2) 0.04774(5) 0.03439(14) Uani 1 1 d .
N1 N 0.3614(6) 0.19365(17) 0.3360(4) 0.0416(9) Uani 1 1 d .
N2 N 0.1733(6) 0.11095(17) 0.4462(4) 0.0430(9) Uani 1 1 d .
H2 H 0.0836 0.0799 0.4505 0.052 Uiso 1 1 calc R
N3 N 0.3378(6) 0.09917(16) 0.0854(4) 0.0395(8) Uani 1 1 d .
N4 N 0.3308(6) 0.13669(18) -0.0081(4) 0.0435(9) Uani 1 1 d .
N5 N 0.3287(9) 0.1717(2) -0.0969(5) 0.0720(15) Uani 1 1 d .
N6 N 0.2162(6) 0.01459(17) 0.2300(4) 0.0460(10) Uani 1 1 d .
N7 N 0.1482(5) -0.02707(17) 0.2893(4) 0.0386(8) Uani 1 1 d .
N8 N 0.0860(7) -0.0671(2) 0.3427(5) 0.0630(13) Uani 1 1 d .
N9 N 0.3568(6) 0.01213(17) -0.1333(4) 0.0396(8) Uani 1 1 d .
N10 N 0.2986(5) -0.02028(18) -0.2316(4) 0.0385(8) Uani 1 1 d .
N11 N 0.2472(8) -0.0495(2) -0.3297(5) 0.0666(14) Uani 1 1 d .
N12 N 0.2021(8) -0.0850(2) 0.0391(4) 0.0624(13) Uani 1 1 d .
N13 N 0.1283(6) -0.11689(17) -0.0534(4) 0.0396(8) Uani 1 1 d .
N14 N 0.0550(7) -0.1512(2) -0.1400(5) 0.0544(11) Uani 1 1 d .
C1 C 0.5264(7) 0.1797(3) 0.4478(6) 0.0523(12) Uani 1 1 d .
H1A H 0.6007 0.2188 0.4695 0.063 Uiso 1 1 calc R
H1B H 0.6097 0.1489 0.4145 0.063 Uiso 1 1 calc R
C2 C 0.4774(9) 0.1544(3) 0.5764(6) 0.0638(15) Uani 1 1 d .
H2A H 0.5959 0.1413 0.6374 0.077 Uiso 1 1 calc R
H2B H 0.4194 0.1884 0.6215 0.077 Uiso 1 1 calc R
C3 C 0.3434(9) 0.0997(3) 0.5536(6) 0.0615(15) Uani 1 1 d .
H3A H 0.4122 0.0625 0.5290 0.074 Uiso 1 1 calc R
H3B H 0.3008 0.0900 0.6386 0.074 Uiso 1 1 calc R
C4 C 0.0860(7) 0.1740(2) 0.4586(5) 0.0506(12) Uani 1 1 d .
H4A H 0.0894 0.1838 0.5545 0.061 Uiso 1 1 calc R
H4B H -0.0484 0.1738 0.4112 0.061 Uiso 1 1 calc R
C5 C 0.2017(8) 0.2259(2) 0.3942(6) 0.0608(15) Uani 1 1 d .
H5A H 0.1152 0.2485 0.3218 0.073 Uiso 1 1 calc R
H5B H 0.2574 0.2567 0.4638 0.073 Uiso 1 1 calc R
C6 C 0.4231(11) 0.2358(3) 0.2334(6) 0.078(2) Uani 1 1 d .
H6A H 0.3142 0.2447 0.1613 0.117 Uiso 1 1 calc R
H6B H 0.5226 0.2148 0.1956 0.117 Uiso 1 1 calc R
H6C H 0.4727 0.2752 0.2764 0.117 Uiso 1 1 calc R

loop_
_atom_site_aniso_label
_atom_site_aniso_U_11
_atom_site_aniso_U_22
_atom_site_aniso_U_33
_atom_site_aniso_U_23
_atom_site_aniso_U_13
_atom_site_aniso_U_12
Cu1 0.0468(3) 0.0241(2) 0.0351(3) -0.0058(2) 0.0155(2) -0.0055(2)
Cu2 0.0476(3) 0.0257(2) 0.0318(3) -0.00467(19) 0.0121(2) -0.0028(2)
N1 0.056(2) 0.0314(18) 0.037(2) -0.0017(15) 0.0088(17) -0.0134(17)
N2 0.057(2) 0.0335(18) 0.044(2) -0.0114(16) 0.0237(18) -0.0139(17)
N3 0.060(2) 0.0243(16) 0.0381(19) -0.0012(14) 0.0189(17) -0.0014(16)
N4 0.062(3) 0.0328(19) 0.039(2) 0.0007(16) 0.0182(19) 0.0071(18)
N5 0.124(5) 0.043(2) 0.055(3) 0.017(2) 0.031(3) 0.012(3)
N6 0.075(3) 0.0245(16) 0.047(2) -0.0080(15) 0.033(2) -0.0103(17)
N7 0.047(2) 0.0305(17) 0.041(2) -0.0001(15) 0.0167(17) -0.0003(16)
N8 0.078(3) 0.052(3) 0.065(3) 0.015(2) 0.029(3) -0.009(2)
N9 0.051(2) 0.0359(19) 0.0334(19) -0.0046(15) 0.0116(16) -0.0041(16)
N10 0.043(2) 0.0367(19) 0.037(2) -0.0004(16) 0.0101(16) 0.0036(16)
N11 0.082(4) 0.068(3) 0.050(3) -0.023(2) 0.012(2) -0.018(3)
N12 0.105(4) 0.039(2) 0.042(2) -0.0083(18) 0.010(2) -0.025(2)
N13 0.047(2) 0.0263(17) 0.045(2) -0.0025(15) 0.0081(17) 0.0001(16)
N14 0.062(3) 0.038(2) 0.056(3) -0.0120(19) -0.006(2) 0.000(2)
C1 0.039(3) 0.052(3) 0.063(3) -0.007(3) 0.005(2) -0.005(2)
C2 0.067(4) 0.062(4) 0.057(3) 0.008(3) -0.003(3) -0.001(3)
C3 0.092(4) 0.047(3) 0.045(3) 0.002(2) 0.014(3) 0.006(3)
C4 0.050(3) 0.051(3) 0.055(3) -0.021(2) 0.019(2) 0.001(2)
C5 0.062(3) 0.032(2) 0.078(4) -0.016(2) -0.013(3) 0.012(2)
C6 0.127(6) 0.052(3) 0.053(3) 0.002(3) 0.015(4) -0.037(4)

loop_
_atom_type_symbol
_atom_type_description
_atom_type_scat_dispersion_real
_atom_type_scat_dispersion_imag
_atom_type_scat_source
C C 0.0033 0.0016 'International Tables Vol C Tables 4.2.6.8 and 6.1.1.4'
H H 0.0000 0.0000 'International Tables Vol C Tables 4.2.6.8 and 6.1.1.4'
N N 0.0061 0.0033 'International Tables Vol C Tables 4.2.6.8 and 6.1.1.4'
Cu Cu 0.3201 1.2651 'International Tables Vol C Tables 4.2.6.8 and 6.1.1.4'

loop_
_geom_angle_atom_site_label_1
_geom_angle_atom_site_label_2
_geom_angle_atom_site_label_3
_geom_angle
_geom_angle_site_symmetry_3
N2 Cu1 N6 97.73(15) .
N2 Cu1 N3 174.40(16) .
N6 Cu1 N3 78.70(14) .
N2 Cu1 N1 78.61(15) .
N6 Cu1 N1 160.63(18) .
N3 Cu1 N1 103.32(15) .
N2 Cu1 N14 95.48(17) 3
N6 Cu1 N14 103.05(17) 3
N3 Cu1 N14 89.56(16) 3
N1 Cu1 N14 96.25(15) 3
N9 Cu2 N12 100.22(17) .
N9 Cu2 N6 167.99(15) .
N12 Cu2 N6 90.42(17) .
N9 Cu2 N3 91.36(14) .
N12 Cu2 N3 166.25(18) .
N6 Cu2 N3 77.40(14) .
N9 Cu2 N9 86.24(15) 3_655
N12 Cu2 N9 100.57(18) 3_655
N6 Cu2 N9 97.32(16) 3_655
N3 Cu2 N9 87.46(14) 3_655
C1 N1 C6 110.2(4) .
C1 N1 C5 109.5(4) .
C6 N1 C5 109.8(4) .
C1 N1 Cu1 107.4(3) .
C6 N1 Cu1 115.0(3) .
C5 N1 Cu1 104.7(3) .
C3 N2 C4 112.4(4) .
C3 N2 Cu1 110.2(3) .
C4 N2 Cu1 106.6(3) .
N4 N3 Cu1 129.9(3) .
N4 N3 Cu2 120.7(3) .
Cu1 N3 Cu2 101.03(15) .
N5 N4 N3 178.2(5) .
N7 N6 Cu1 132.4(3) .
N7 N6 Cu2 124.3(3) .
Cu1 N6 Cu2 102.72(16) .
N8 N7 N6 178.3(5) .
N10 N9 Cu2 126.8(3) .
N10 N9 Cu2 111.6(3) 3_655
Cu2 N9 Cu2 93.76(15) 3_655
N11 N10 N9 176.6(5) .
N13 N12 Cu2 131.7(4) .
N14 N13 N12 176.3(5) .
N13 N14 Cu1 111.7(3) 3
N1 C1 C2 116.1(4) .
C3 C2 C1 113.1(5) .
N2 C3 C2 113.5(4) .
N2 C4 C5 109.1(4) .
N1 C5 C4 109.4(4) .

loop_
_geom_bond_atom_site_label_1
_geom_bond_atom_site_label_2
_geom_bond_distance
_geom_bond_site_symmetry_2
Cu1 N2 1.990(4) .
Cu1 N6 1.990(3) .
Cu1 N3 1.992(3) .
Cu1 N1 2.027(4) .
Cu1 N14 2.401(4) 3
Cu2 N9 1.945(4) .
Cu2 N12 1.949(4) .
Cu2 N6 1.996(4) .
Cu2 N3 2.042(3) .
Cu2 N9 2.470(4) 3_655
N1 C1 1.472(6) .
N1 C6 1.472(6) .
N1 C5 1.514(7) .
N2 C3 1.459(7) .
N2 C4 1.467(6) .
N3 N4 1.208(5) .
N4 N5 1.142(5) .
N6 N7 1.199(5) .
N7 N8 1.121(5) .
N9 N10 1.192(5) .
N9 Cu2 2.470(4) 3_655
N10 N11 1.147(5) .
N12 N13 1.171(5) .
N13 N14 1.160(5) .
N14 Cu1 2.401(4) 3
C1 C2 1.481(8) .
C2 C3 1.469(8) .
C4 C5 1.562(8) .
